data_4305427
loop_
_publ_author_name
'Junhua Jia'
'Alexander J. Blake'
'Neil R. Champness'
'Peter Hubberstey'
'Claire Wilson'
'Martin Schr\"oder'

_publ_section_title
;
Multi-Dimensional Transition-Metal Coordination Polymers of
4,4'-Bipyridine-N,N'-dioxide: 1D Chains and 2D Sheets
;
_journal_name_full 'Inorganic Chemistry'
_journal_page_first 8652
_journal_page_last 8664
_journal_paper_doi 10.1021/ic800422g
_journal_volume 47
_journal_year 2008
_chemical_formula_moiety 'C20 H16 Cd N6 O10'
_chemical_formula_sum 'C20 H16 Cd N6 O10'
_chemical_formula_weight 612.79
_chemical_name_systematic
; 
 ? 
;
_space_group_IT_number 14
_symmetry_cell_setting monoclinic
_symmetry_space_group_name_Hall '-P 2ybc'
_symmetry_space_group_name_H-M 'P 1 21/c 1'
_atom_sites_solution_hydrogens geom
_atom_sites_solution_primary direct
_atom_sites_solution_secondary difmap
_audit_creation_method 'enCIFer editing of SHELXL97 CIF output'
_cell_angle_alpha 90.00
_cell_angle_beta 105.095(1)
_cell_angle_gamma 90.00
_cell_formula_units_Z 2
_cell_length_a 9.1248(8)
_cell_length_b 16.8177(15)
_cell_length_c 7.4667(7)
_cell_measurement_reflns_used 6454
_cell_measurement_temperature 150(2)
_cell_measurement_theta_max 27.5
_cell_measurement_theta_min 2.3
_cell_volume 1106.29(17)
_computing_cell_refinement 'Bruker SAINT version 6.36A (Bruker, 2002)'
_computing_data_collection 'Bruker SMART version 5.624 (Bruker, 2001)'
_computing_data_reduction 'Bruker SAINT; SHELXTL (Sheldrick, 2008)'
_computing_molecular_graphics 'Bruker SHELXTL'
_computing_publication_material 'enCIFer(Allen et al.,2004);PLATON(Spek,2003)'
_computing_structure_refinement 'SHELXL97 (Sheldrick, 2008)'
_computing_structure_solution 'SHELXS97 (Sheldrick, 2008)'
_diffrn_ambient_temperature 150(2)
_diffrn_measured_fraction_theta_full 0.992
_diffrn_measured_fraction_theta_max 0.992
_diffrn_measurement_device_type 'Bruker SMART1000 CCD area detector'
_diffrn_measurement_method \w
_diffrn_radiation_monochromator graphite
_diffrn_radiation_source 'normal-focus sealed tube'
_diffrn_radiation_type MoK\a
_diffrn_radiation_wavelength 0.71073
_diffrn_reflns_av_R_equivalents 0.012
_diffrn_reflns_av_sigmaI/netI 0.012
_diffrn_reflns_limit_h_max 11
_diffrn_reflns_limit_h_min -11
_diffrn_reflns_limit_k_max 21
_diffrn_reflns_limit_k_min 0
_diffrn_reflns_limit_l_max 9
_diffrn_reflns_limit_l_min 0
_diffrn_reflns_number 9776
_diffrn_reflns_theta_full 27.50
_diffrn_reflns_theta_max 27.50
_diffrn_reflns_theta_min 2.31
_diffrn_standards_decay_% 0
_diffrn_standards_number 0
_exptl_absorpt_coefficient_mu 1.060
_exptl_absorpt_correction_T_max 1.000
_exptl_absorpt_correction_T_min 0.889
_exptl_absorpt_correction_type multi-scan
_exptl_absorpt_process_details '(SADABS version 2.03; Bruker, 2001)'
_exptl_crystal_colour colourless
_exptl_crystal_density_diffrn 1.840
_exptl_crystal_density_method 'not measured'
_exptl_crystal_description column
_exptl_crystal_F_000 612
_exptl_crystal_size_max 0.39
_exptl_crystal_size_mid 0.11
_exptl_crystal_size_min 0.08
_refine_diff_density_max 0.36
_refine_diff_density_min -0.24
_refine_diff_density_rms 0.05
_refine_ls_extinction_method none
_refine_ls_goodness_of_fit_ref 1.04
_refine_ls_hydrogen_treatment constr
_refine_ls_matrix_type full
_refine_ls_number_parameters 169
_refine_ls_number_reflns 2521
_refine_ls_number_restraints 0
_refine_ls_restrained_S_all 1.04
_refine_ls_R_factor_all 0.0213
_refine_ls_R_factor_gt 0.0187
_refine_ls_shift/su_max 0.000
_refine_ls_shift/su_mean 0.000
_refine_ls_structure_factor_coef Fsqd
_refine_ls_weighting_details 'calc w=1/[\s^2^(Fo^2^)+(0.023P)^2^+0.786P] where P=(Fo^2^+2Fc^2^)/3'
_refine_ls_weighting_scheme calc
_refine_ls_wR_factor_gt 0.0462
_refine_ls_wR_factor_ref 0.0476
_reflns_number_gt 2298
_reflns_number_total 2521
_reflns_threshold_expression >2\s(I)
_cod_data_source_file ic800422g-file001_05.cif
_cod_data_source_block compound_5_CDNOCX
_cod_depositor_comments
;
The following automatic conversions were performed:
'_symmetry_cell_setting' value 'Monoclinic' changed to 'monoclinic'
according to '/home/saulius/struct/CIF-dictionaries/cif_core.dic'
dictionary named 'cif_core.dic' version 2.4.1 from 2010-06-29.

Automatic conversion script
Id: cif_fix_enum 1527 2010-12-29 10:47:43Z saulius 
;
_cod_original_cell_volume 1106.3(3)
_cod_original_sg_symbol_H-M 'P 21/c'
_cod_database_code 4305427

loop_
_symmetry_equiv_pos_as_xyz
'x, y, z'
'-x, y+1/2, -z+1/2'
'-x, -y, -z'
'x, -y-1/2, z-1/2'

loop_
_atom_site_label
_atom_site_type_symbol
_atom_site_fract_x
_atom_site_fract_y
_atom_site_fract_z
_atom_site_U_iso_or_equiv
_atom_site_adp_type
_atom_site_occupancy
_atom_site_symmetry_multiplicity
_atom_site_calc_flag
_atom_site_refinement_flags
_atom_site_disorder_assembly
_atom_site_disorder_group
Cd1 Cd 0.5000 0.0000 0.5000 0.01922(6) Uani 1 2 d S . .
O1 O 0.43764(13) 0.09818(7) 0.68264(16) 0.0260(2) Uani 1 1 d . . .
O2 O -0.28155(12) 0.52150(7) 0.23458(16) 0.0225(2) Uani 1 1 d . . .
O3 O 0.57065(14) 0.10875(8) 0.3575(2) 0.0382(3) Uani 1 1 d . . .
O4 O 0.72916(14) 0.17546(7) 0.24786(19) 0.0323(3) Uani 1 1 d . . .
O5 O 0.79813(14) 0.06339(8) 0.3873(2) 0.0356(3) Uani 1 1 d . . .
N1 N 0.34594(14) 0.15793(8) 0.60961(18) 0.0206(3) Uani 1 1 d . . .
N2 N -0.17906(14) 0.46452(8) 0.29239(18) 0.0192(3) Uani 1 1 d . . .
N3 N 0.70107(15) 0.11544(8) 0.32999(18) 0.0220(3) Uani 1 1 d . . .
C1 C 0.39751(17) 0.23385(10) 0.6312(2) 0.0233(3) Uani 1 1 d . . .
H1A H 0.5013 0.2439 0.6901 0.028 Uiso 1 1 calc R . .
C2 C 0.30037(18) 0.29646(9) 0.5682(2) 0.0225(3) Uani 1 1 d . . .
H2A H 0.3373 0.3495 0.5841 0.027 Uiso 1 1 calc R . .
C3 C 0.14757(17) 0.28212(9) 0.4810(2) 0.0192(3) Uani 1 1 d . . .
C4 C 0.09978(17) 0.20298(9) 0.4564(2) 0.0213(3) Uani 1 1 d . . .
H4A H -0.0026 0.1912 0.3941 0.026 Uiso 1 1 calc R . .
C5 C 0.19991(17) 0.14209(9) 0.5219(2) 0.0207(3) Uani 1 1 d . . .
H5A H 0.1661 0.0885 0.5053 0.025 Uiso 1 1 calc R . .
C6 C -0.03263(18) 0.47748(9) 0.2915(2) 0.0210(3) Uani 1 1 d . . .
H6A H -0.0049 0.5266 0.2466 0.025 Uiso 1 1 calc R . .
C7 C 0.07638(17) 0.42018(9) 0.3551(2) 0.0201(3) Uani 1 1 d . . .
H7A H 0.1789 0.4304 0.3559 0.024 Uiso 1 1 calc R . .
C8 C 0.03698(17) 0.34717(9) 0.4185(2) 0.0194(3) Uani 1 1 d . . .
C9 C -0.11445(17) 0.33684(9) 0.4209(2) 0.0228(3) Uani 1 1 d . . .
H9A H -0.1449 0.2884 0.4659 0.027 Uiso 1 1 calc R . .
C10 C -0.22005(17) 0.39583(9) 0.3592(2) 0.0226(3) Uani 1 1 d . . .
H10A H -0.3222 0.3882 0.3636 0.027 Uiso 1 1 calc R . .

loop_
_atom_site_aniso_label
_atom_site_aniso_U_11
_atom_site_aniso_U_22
_atom_site_aniso_U_33
_atom_site_aniso_U_23
_atom_site_aniso_U_13
_atom_site_aniso_U_12
Cd1 0.01512(8) 0.01402(8) 0.02568(9) -0.00013(6) 0.00024(6) 0.00078(5)
O1 0.0240(6) 0.0205(6) 0.0284(6) -0.0011(5) -0.0022(5) 0.0083(4)
O2 0.0177(5) 0.0178(5) 0.0279(6) 0.0001(4) -0.0015(4) 0.0042(4)
O3 0.0202(6) 0.0296(7) 0.0677(9) 0.0165(6) 0.0168(6) 0.0018(5)
O4 0.0274(6) 0.0281(6) 0.0424(7) 0.0106(5) 0.0111(5) -0.0036(5)
O5 0.0272(6) 0.0325(7) 0.0472(8) 0.0096(6) 0.0099(6) 0.0103(5)
N1 0.0192(6) 0.0192(6) 0.0217(6) -0.0019(5) 0.0024(5) 0.0037(5)
N2 0.0167(6) 0.0176(6) 0.0207(6) -0.0013(5) 0.0000(5) 0.0020(5)
N3 0.0192(6) 0.0208(6) 0.0249(6) -0.0015(5) 0.0036(5) -0.0011(5)
C1 0.0165(7) 0.0228(8) 0.0281(8) -0.0022(6) 0.0014(6) -0.0003(6)
C2 0.0201(7) 0.0188(7) 0.0271(8) -0.0016(6) 0.0035(6) -0.0007(6)
C3 0.0181(7) 0.0203(7) 0.0193(7) 0.0002(6) 0.0049(5) 0.0025(6)
C4 0.0171(7) 0.0223(8) 0.0233(7) -0.0017(6) 0.0028(6) 0.0000(6)
C5 0.0202(7) 0.0178(7) 0.0230(7) -0.0029(6) 0.0035(6) -0.0007(6)
C6 0.0203(7) 0.0202(7) 0.0210(7) 0.0001(6) 0.0029(6) -0.0021(6)
C7 0.0168(7) 0.0224(7) 0.0201(7) -0.0018(6) 0.0029(5) -0.0005(6)
C8 0.0177(7) 0.0206(7) 0.0184(7) -0.0016(6) 0.0021(5) 0.0020(6)
C9 0.0205(7) 0.0187(7) 0.0284(8) 0.0018(6) 0.0050(6) -0.0001(6)
C10 0.0160(7) 0.0209(7) 0.0298(8) 0.0005(6) 0.0040(6) -0.0010(6)

loop_
_atom_type_symbol
_atom_type_description
_atom_type_scat_dispersion_real
_atom_type_scat_dispersion_imag
_atom_type_scat_source
C C 0.0033 0.0016 'International Tables Vol C Tables 4.2.6.8 and 6.1.1.4'
H H 0.0000 0.0000 'International Tables Vol C Tables 4.2.6.8 and 6.1.1.4'
N N 0.0061 0.0033 'International Tables Vol C Tables 4.2.6.8 and 6.1.1.4'
O O 0.0106 0.0060 'International Tables Vol C Tables 4.2.6.8 and 6.1.1.4'
Cd Cd -0.8075 1.2024 'International Tables Vol C Tables 4.2.6.8 and 6.1.1.4'

loop_
_geom_angle_atom_site_label_1
_geom_angle_atom_site_label_2
_geom_angle_atom_site_label_3
_geom_angle
_geom_angle_site_symmetry_1
_geom_angle_site_symmetry_3
_geom_angle_publ_flag
O1 Cd1 O3 81.11(5) . . ?
O2 Cd1 O3 79.33(4) 2_545 . ?
O1 Cd1 O2 92.25(4) . 2_545 ?
N1 O1 Cd1 121.63(9) . . ?
N2 O2 Cd1 121.83(9) . 2 ?
N3 O3 Cd1 122.48(10) . . ?
O1 N1 C5 119.09(13) . . ?
O1 N1 C1 120.06(13) . . ?
C5 N1 C1 120.78(13) . . ?
O2 N2 C10 119.85(13) . . ?
O2 N2 C6 119.56(13) . . ?
C10 N2 C6 120.52(13) . . ?
O5 N3 O4 121.58(14) . . ?
O5 N3 O3 119.95(14) . . ?
O4 N3 O3 118.46(13) . . ?
N1 C1 C2 120.44(14) . . ?
C1 C2 C3 120.15(15) . . ?
C2 C3 C4 117.69(14) . . ?
C2 C3 C8 122.37(14) . . ?
C4 C3 C8 119.93(13) . . ?
C5 C4 C3 120.46(14) . . ?
N1 C5 C4 120.42(14) . . ?
N2 C6 C7 120.67(14) . . ?
C6 C7 C8 120.36(14) . . ?
C7 C8 C9 117.17(14) . . ?
C7 C8 C3 122.86(13) . . ?
C9 C8 C3 119.97(14) . . ?
C10 C9 C8 120.96(15) . . ?
N2 C10 C9 120.25(14) . . ?

loop_
_geom_bond_atom_site_label_1
_geom_bond_atom_site_label_2
_geom_bond_distance
_geom_bond_site_symmetry_2
_geom_bond_publ_flag
Cd1 O1 2.3052(11) . ?
Cd1 O2 2.3138(11) 2_545 ?
Cd1 O3 2.2912(13) . ?
O1 N1 1.3302(17) . ?
O2 N2 1.3300(17) . ?
O2 Cd1 2.3138(11) 2 ?
O3 N3 1.2644(18) . ?
O4 N3 1.2420(18) . ?
O5 N3 1.2394(18) . ?
N1 C5 1.349(2) . ?
N1 C1 1.356(2) . ?
N2 C10 1.349(2) . ?
N2 C6 1.356(2) . ?
C1 C2 1.378(2) . ?
C2 C3 1.398(2) . ?
C3 C4 1.398(2) . ?
C3 C8 1.479(2) . ?
C4 C5 1.375(2) . ?
C6 C7 1.377(2) . ?
C7 C8 1.396(2) . ?
C8 C9 1.398(2) . ?
C9 C10 1.376(2) . ?
